data_7017063
loop_
_publ_author_name
'Bodner, Thomas'
'Wirnsberger, Bianca'
'Albering, J\"org'
'Wiesbrock, Frank'

_publ_section_title
;
 Anhydrous thallium hydrogen l-glutamate: polymer networks formed by
 sandwich layers of oxygen-coordinated thallium ions cores shielded by
 hydrogen l-glutamate counterions.
;
_journal_issue 41
_journal_name_full 'Dalton transactions (Cambridge, England : 2003)'
_journal_page_first 10885
_journal_page_last 10888
_journal_paper_doi 10.1039/c1dt11092f
_journal_volume 40
_journal_year 2011
_chemical_absolute_configuration ad
_chemical_formula_moiety 'C10 H16 N2 O8 Tl2'
_chemical_formula_sum 'C10 H16 N2 O8 Tl2'
_chemical_formula_weight 701.01
_chemical_name_systematic
;
?
;
_space_group_IT_number 4
_symmetry_cell_setting monoclinic
_symmetry_Int_Tables_number 4
_symmetry_space_group_name_Hall 'P 2yb'
_symmetry_space_group_name_H-M 'P 1 21 1'
_atom_sites_solution_hydrogens geom
_atom_sites_solution_primary direct
_atom_sites_solution_secondary difmap
_audit_creation_method SHELXL-97
_cell_angle_alpha 90.00
_cell_angle_beta 107.162(2)
_cell_angle_gamma 90.00
_cell_formula_units_Z 2
_cell_length_a 9.4286(5)
_cell_length_b 5.3264(3)
_cell_length_c 15.7265(9)
_cell_measurement_reflns_used 9984
_cell_measurement_temperature 100(2)
_cell_measurement_theta_max 36.475
_cell_measurement_theta_min 2.26
_cell_volume 754.63(7)
_computing_cell_refinement 'Bruker SAINT'
_computing_data_collection 'Bruker APEX2'
_computing_data_reduction 'Bruker SAINT'
_computing_molecular_graphics 'Bruker SHELXTL'
_computing_publication_material 'Bruker SHELXTL'
_computing_structure_refinement 'SHELXL-97 (Sheldrick, 2008)'
_computing_structure_solution 'SHELXS-97 (Sheldrick, 2008)'
_diffrn_ambient_temperature 100(2)
_diffrn_measured_fraction_theta_full 1.000
_diffrn_measured_fraction_theta_max 1.000
_diffrn_measurement_device_type 'Bruker APEX-II CCD'
_diffrn_measurement_method '\f and \w scans'
_diffrn_radiation_monochromator graphite
_diffrn_radiation_source 'fine-focus sealed tube'
_diffrn_radiation_type MoK\a
_diffrn_radiation_wavelength 0.71073
_diffrn_reflns_av_R_equivalents 0.0476
_diffrn_reflns_av_sigmaI/netI 0.0332
_diffrn_reflns_limit_h_max 15
_diffrn_reflns_limit_h_min -15
_diffrn_reflns_limit_k_max 8
_diffrn_reflns_limit_k_min -8
_diffrn_reflns_limit_l_max 26
_diffrn_reflns_limit_l_min -26
_diffrn_reflns_number 39491
_diffrn_reflns_theta_full 36.00
_diffrn_reflns_theta_max 36.00
_diffrn_reflns_theta_min 2.26
_exptl_absorpt_coefficient_mu 21.368
_exptl_absorpt_correction_T_max 0.3462
_exptl_absorpt_correction_T_min 0.0834
_exptl_absorpt_correction_type multi-scan
_exptl_absorpt_process_details 'SADABS 2.10 (Sheldrick, 2003)'
_exptl_crystal_colour colourless
_exptl_crystal_density_diffrn 3.085
_exptl_crystal_density_method 'not measured'
_exptl_crystal_description plate
_exptl_crystal_F_000 632
_exptl_crystal_size_max 0.23
_exptl_crystal_size_mid 0.19
_exptl_crystal_size_min 0.06
_refine_diff_density_max 3.455
_refine_diff_density_min -1.395
_refine_diff_density_rms 0.236
_refine_ls_abs_structure_details 'Flack H D (1983), Acta Cryst. A39, 876-881'
_refine_ls_abs_structure_Flack 0.007(7)
_refine_ls_extinction_coef 0.0057(2)
_refine_ls_extinction_expression Fc^*^=kFc[1+0.001xFc^2^\l^3^/sin(2\q)]^-1/4^
_refine_ls_extinction_method SHELXL
_refine_ls_goodness_of_fit_ref 1.100
_refine_ls_hydrogen_treatment constr
_refine_ls_matrix_type full
_refine_ls_number_parameters 200
_refine_ls_number_reflns 7161
_refine_ls_number_restraints 1
_refine_ls_restrained_S_all 1.100
_refine_ls_R_factor_all 0.0297
_refine_ls_R_factor_gt 0.0277
_refine_ls_shift/su_max 0.001
_refine_ls_shift/su_mean 0.000
_refine_ls_structure_factor_coef Fsqd
_refine_ls_weighting_details 'calc w=1/[\s^2^(Fo^2^)+(0.0340P)^2^+1.3819P] where P=(Fo^2^+2Fc^2^)/3'
_refine_ls_weighting_scheme calc
_refine_ls_wR_factor_gt 0.0707
_refine_ls_wR_factor_ref 0.0719
_reflns_number_gt 6788
_reflns_number_total 7161
_reflns_threshold_expression >2sigma(I)
_cod_data_source_file c1dt11092f.txt
_cod_data_source_block ja2010_050_0m
_cod_original_sg_symbol_H-M 'P 21'
_cod_database_code 7017063

loop_
_symmetry_equiv_pos_as_xyz
'x, y, z'
'-x, y+1/2, -z'

loop_
_atom_site_label
_atom_site_type_symbol
_atom_site_fract_x
_atom_site_fract_y
_atom_site_fract_z
_atom_site_U_iso_or_equiv
_atom_site_adp_type
_atom_site_occupancy
_atom_site_symmetry_multiplicity
_atom_site_calc_flag
_atom_site_refinement_flags
Tl1 Tl 0.327400(13) 0.04286(3) -0.082102(7) 0.00966(5) Uani 1 1 d .
Tl2 Tl 0.182842(12) 0.55402(2) 0.080708(7) 0.00830(4) Uani 1 1 d .
O1 O 0.4363(3) -0.1659(6) 0.07692(18) 0.0120(6) Uani 1 1 d .
O2 O 0.4230(3) 0.2515(6) 0.08159(17) 0.0115(6) Uani 1 1 d .
O3 O 0.8211(3) 0.3222(6) 0.41881(18) 0.0102(5) Uani 1 1 d .
O4 O 0.7404(3) -0.0746(5) 0.4081(2) 0.0124(5) Uani 1 1 d .
O5 O 0.1601(3) 0.5197(6) -0.09086(17) 0.0157(5) Uani 1 1 d .
O6 O -0.0591(3) 0.5837(6) -0.06765(16) 0.0139(5) Uani 1 1 d .
O7 O -0.2148(3) 0.0220(5) -0.35320(17) 0.0123(4) Uani 1 1 d .
O8 O -0.3282(3) 0.3727(6) -0.41590(17) 0.0097(5) Uani 1 1 d .
N1 N 0.5519(3) 0.5052(6) 0.40833(19) 0.0087(5) Uani 1 1 d .
H1A H 0.5870 0.4927 0.4686 0.010 Uiso 1 1 d R
H1B H 0.4560 0.5583 0.3925 0.010 Uiso 1 1 d R
H1C H 0.6079 0.6175 0.3887 0.010 Uiso 1 1 d R
N2 N -0.0827(3) 0.6083(6) -0.41890(18) 0.0078(5) Uani 1 1 d .
H2A H -0.1354 0.5826 -0.4768 0.009 Uiso 1 1 d R
H2B H 0.0078 0.6736 -0.4161 0.009 Uiso 1 1 d R
H2C H -0.1326 0.7173 -0.3936 0.009 Uiso 1 1 d R
C1 C 0.7206(4) 0.1566(7) 0.4022(2) 0.0068(6) Uani 1 1 d .
C2 C 0.5613(3) 0.2550(7) 0.3680(2) 0.0072(5) Uani 1 1 d .
H2 H 0.4951 0.1381 0.3859 0.009 Uiso 1 1 calc R
C3 C 0.5105(4) 0.2793(7) 0.2667(2) 0.0103(6) Uani 1 1 d .
H3A H 0.4130 0.3564 0.2481 0.012 Uiso 1 1 calc R
H3B H 0.5785 0.3889 0.2485 0.012 Uiso 1 1 calc R
C4 C 0.5037(4) 0.0277(9) 0.2202(2) 0.0102(6) Uani 1 1 d .
H4A H 0.6019 -0.0469 0.2385 0.012 Uiso 1 1 calc R
H4B H 0.4380 -0.0823 0.2403 0.012 Uiso 1 1 calc R
C5 C 0.4507(3) 0.0377(12) 0.1196(2) 0.0086(5) Uani 1 1 d .
C6 C -0.2131(4) 0.2430(7) -0.3809(2) 0.0077(5) Uani 1 1 d .
C7 C -0.0628(3) 0.3636(7) -0.3704(2) 0.0068(5) Uani 1 1 d .
H7 H -0.0059 0.2519 -0.3976 0.008 Uiso 1 1 calc R
C8 C 0.0254(4) 0.3978(7) -0.2720(2) 0.0097(6) Uani 1 1 d .
H8A H 0.0514 0.2335 -0.2454 0.012 Uiso 1 1 calc R
H8B H 0.1170 0.4855 -0.2686 0.012 Uiso 1 1 calc R
C9 C -0.0572(3) 0.5424(10) -0.2176(2) 0.0114(6) Uani 1 1 d .
H9A H -0.0714 0.7140 -0.2391 0.014 Uiso 1 1 calc R
H9B H -0.1546 0.4680 -0.2274 0.014 Uiso 1 1 calc R
C10 C 0.0216(4) 0.5463(12) -0.1181(2) 0.0108(5) Uani 1 1 d .

loop_
_atom_site_aniso_label
_atom_site_aniso_U_11
_atom_site_aniso_U_22
_atom_site_aniso_U_33
_atom_site_aniso_U_23
_atom_site_aniso_U_13
_atom_site_aniso_U_12
Tl1 0.01147(6) 0.00914(10) 0.00669(6) -0.00002(8) 0.00008(4) 0.00012(9)
Tl2 0.01068(6) 0.00800(9) 0.00530(6) -0.00107(7) 0.00091(4) 0.00058(8)
O1 0.0160(15) 0.0080(12) 0.0119(13) -0.0024(9) 0.0041(11) 0.0008(9)
O2 0.0167(15) 0.0095(12) 0.0071(12) 0.0015(8) 0.0017(11) 0.0014(9)
O3 0.0069(10) 0.0093(12) 0.0138(13) -0.0033(9) 0.0023(9) -0.0002(8)
O4 0.0128(13) 0.0084(11) 0.0152(13) 0.0021(9) 0.0027(10) 0.0024(9)
O5 0.0141(10) 0.0195(14) 0.0102(11) -0.0015(11) -0.0018(8) 0.0028(11)
O6 0.0186(11) 0.0167(13) 0.0064(10) 0.0003(10) 0.0037(8) 0.0023(11)
O7 0.0153(10) 0.0082(11) 0.0142(11) 0.0022(9) 0.0056(8) -0.0011(9)
O8 0.0075(10) 0.0112(12) 0.0109(12) -0.0005(9) 0.0034(9) -0.0005(8)
N1 0.0092(10) 0.0104(13) 0.0071(11) -0.0003(10) 0.0036(8) 0.0028(9)
N2 0.0081(11) 0.0083(13) 0.0072(12) 0.0005(9) 0.0027(9) -0.0023(8)
C1 0.0054(13) 0.0099(13) 0.0046(13) 0.0000(10) 0.0009(11) 0.0022(10)
C2 0.0069(12) 0.0080(13) 0.0076(13) 0.0009(11) 0.0035(10) 0.0004(10)
C3 0.0141(15) 0.0099(15) 0.0054(13) 0.0014(11) 0.0007(11) 0.0009(12)
C4 0.0179(13) 0.0060(14) 0.0040(12) -0.0023(12) -0.0010(10) -0.0065(14)
C5 0.0082(10) 0.0097(15) 0.0076(12) 0.0007(15) 0.0018(9) 0.0012(15)
C6 0.0097(13) 0.0094(14) 0.0045(13) -0.0031(10) 0.0030(10) -0.0033(10)
C7 0.0067(12) 0.0091(14) 0.0051(12) 0.0002(10) 0.0025(10) 0.0000(10)
C8 0.0088(13) 0.0141(16) 0.0051(13) 0.0014(11) 0.0005(10) 0.0006(11)
C9 0.0135(12) 0.0163(16) 0.0031(11) 0.0031(14) 0.0003(9) -0.0018(18)
C10 0.0161(12) 0.0053(13) 0.0086(12) -0.0007(16) 0.0000(10) -0.0038(17)

loop_
_atom_type_symbol
_atom_type_description
_atom_type_scat_dispersion_real
_atom_type_scat_dispersion_imag
_atom_type_scat_source
C C 0.0033 0.0016 'International Tables Vol C Tables 4.2.6.8 and 6.1.1.4'
H H 0.0000 0.0000 'International Tables Vol C Tables 4.2.6.8 and 6.1.1.4'
N N 0.0061 0.0033 'International Tables Vol C Tables 4.2.6.8 and 6.1.1.4'
O O 0.0106 0.0060 'International Tables Vol C Tables 4.2.6.8 and 6.1.1.4'
Tl Tl -2.8358 9.6688 'International Tables Vol C Tables 4.2.6.8 and 6.1.1.4'

loop_
_geom_angle_atom_site_label_1
_geom_angle_atom_site_label_2
_geom_angle_atom_site_label_3
_geom_angle
_geom_angle_site_symmetry_1
_geom_angle_site_symmetry_3
O1 Tl1 O1 97.25(7) . 2_655
O1 Tl1 O2 49.19(8) . .
O1 Tl1 O2 72.20(9) 2_655 .
O5 Tl2 O6 48.76(8) . .
O5 Tl2 O6 87.48(9) . 2_545
O6 Tl2 O6 76.15(7) . 2_545
O5 Tl2 O2 77.62(8) . .
O6 Tl2 O2 120.65(8) . .
O6 Tl2 O2 78.39(9) 2_545 .
C5 O1 Tl1 95.3(3) . .
C5 O1 Tl1 121.3(2) . 2_645
Tl1 O1 Tl1 110.87(11) . 2_645
C5 O2 Tl1 92.5(2) . .
C5 O2 Tl2 125.1(2) . .
Tl1 O2 Tl2 101.05(8) . .
C10 O5 Tl2 95.9(2) . .
C10 O6 Tl2 91.2(2) . .
C10 O6 Tl2 114.7(3) . 2
Tl2 O6 Tl2 110.14(10) . 2
C2 N1 H1A 109.2 . .
C2 N1 H1B 109.9 . .
H1A N1 H1B 109.5 . .
C2 N1 H1C 109.3 . .
H1A N1 H1C 109.5 . .
H1B N1 H1C 109.4 . .
C7 N2 H2A 109.2 . .
C7 N2 H2B 109.5 . .
H2A N2 H2B 109.5 . .
C7 N2 H2C 109.7 . .
H2A N2 H2C 109.5 . .
H2B N2 H2C 109.4 . .
O4 C1 O3 126.0(4) . .
O4 C1 C2 118.4(3) . .
O3 C1 C2 115.6(3) . .
N1 C2 C3 109.2(3) . .
N1 C2 C1 109.4(3) . .
C3 C2 C1 111.6(3) . .
N1 C2 H2 108.9 . .
C3 C2 H2 108.9 . .
C1 C2 H2 108.9 . .
C4 C3 C2 112.5(3) . .
C4 C3 H3A 109.1 . .
C2 C3 H3A 109.1 . .
C4 C3 H3B 109.1 . .
C2 C3 H3B 109.1 . .
H3A C3 H3B 107.8 . .
C5 C4 C3 115.2(4) . .
C5 C4 H4A 108.5 . .
C3 C4 H4A 108.5 . .
C5 C4 H4B 108.5 . .
C3 C4 H4B 108.5 . .
H4A C4 H4B 107.5 . .
O1 C5 O2 122.9(3) . .
O1 C5 C4 118.4(5) . .
O2 C5 C4 118.7(5) . .
O7 C6 O8 124.4(3) . .
O7 C6 C7 117.7(3) . .
O8 C6 C7 117.9(3) . .
N2 C7 C6 109.9(3) . .
N2 C7 C8 111.1(3) . .
C6 C7 C8 111.7(3) . .
N2 C7 H7 108.0 . .
C6 C7 H7 108.0 . .
C8 C7 H7 108.0 . .
C9 C8 C7 114.3(3) . .
C9 C8 H8A 108.7 . .
C7 C8 H8A 108.7 . .
C9 C8 H8B 108.7 . .
C7 C8 H8B 108.7 . .
H8A C8 H8B 107.6 . .
C10 C9 C8 114.1(3) . .
C10 C9 H9A 108.7 . .
C8 C9 H9A 108.7 . .
C10 C9 H9B 108.7 . .
C8 C9 H9B 108.7 . .
H9A C9 H9B 107.6 . .
O5 C10 O6 124.1(3) . .
O5 C10 C9 119.4(3) . .
O6 C10 C9 116.4(3) . .

loop_
_geom_bond_atom_site_label_1
_geom_bond_atom_site_label_2
_geom_bond_distance
_geom_bond_site_symmetry_2
Tl1 O1 2.651(3) .
Tl1 O1 2.697(3) 2_655
Tl1 O2 2.703(3) .
Tl2 O5 2.649(3) .
Tl2 O6 2.744(3) .
Tl2 O6 2.746(3) 2_545
Tl2 O2 2.776(3) .
O1 C5 1.261(6) .
O1 Tl1 2.697(3) 2_645
O2 C5 1.276(7) .
O3 C1 1.264(4) .
O4 C1 1.245(4) .
O5 C10 1.257(4) .
O6 C10 1.266(4) .
O6 Tl2 2.746(3) 2
O7 C6 1.257(4) .
O8 C6 1.267(4) .
N1 C2 1.490(5) .
N1 H1A 0.9101 .
N1 H1B 0.9097 .
N1 H1C 0.9096 .
N2 C7 1.493(4) .
N2 H2A 0.9101 .
N2 H2B 0.9097 .
N2 H2C 0.9096 .
C1 C2 1.531(5) .
C2 C3 1.528(5) .
C2 H2 0.9800 .
C3 C4 1.519(6) .
C3 H3A 0.9700 .
C3 H3B 0.9700 .
C4 C5 1.513(5) .
C4 H4A 0.9700 .
C4 H4B 0.9700 .
C6 C7 1.521(4) .
C7 C8 1.537(5) .
C7 H7 0.9800 .
C8 C9 1.524(6) .
C8 H8A 0.9700 .
C8 H8B 0.9700 .
C9 C10 1.522(5) .
C9 H9A 0.9700 .
C9 H9B 0.9700 .

loop_
_geom_torsion_atom_site_label_1
_geom_torsion_atom_site_label_2
_geom_torsion_atom_site_label_3
_geom_torsion_atom_site_label_4
_geom_torsion
_geom_torsion_site_symmetry_1
_geom_torsion_site_symmetry_4
O1 Tl1 O1 C5 60.84(18) 2_655 .
O2 Tl1 O1 C5 1.98(18) . .
O1 Tl1 O1 Tl1 -65.59(16) 2_655 2_645
O2 Tl1 O1 Tl1 -124.46(16) . 2_645
O1 Tl1 O2 C5 -1.95(17) . .
O1 Tl1 O2 C5 -118.8(2) 2_655 .
O1 Tl1 O2 Tl2 -128.42(15) . .
O1 Tl1 O2 Tl2 114.69(10) 2_655 .
O5 Tl2 O2 C5 -127.1(3) . .
O6 Tl2 O2 C5 -103.2(3) . .
O6 Tl2 O2 C5 -37.1(3) 2_545 .
O5 Tl2 O2 Tl1 -26.03(10) . .
O6 Tl2 O2 Tl1 -2.15(14) . .
O6 Tl2 O2 Tl1 63.92(9) 2_545 .
O6 Tl2 O5 C10 -1.0(3) . .
O6 Tl2 O5 C10 72.8(3) 2_545 .
O2 Tl2 O5 C10 151.4(3) . .
O5 Tl2 O6 C10 0.9(3) . .
O6 Tl2 O6 C10 -98.0(3) 2_545 .
O2 Tl2 O6 C10 -30.8(3) . .
O5 Tl2 O6 Tl2 -115.96(14) . 2
O6 Tl2 O6 Tl2 145.08(14) 2_545 2
O2 Tl2 O6 Tl2 -147.68(9) . 2
O4 C1 C2 N1 150.4(3) . .
O3 C1 C2 N1 -32.1(4) . .
O4 C1 C2 C3 -88.7(4) . .
O3 C1 C2 C3 88.8(4) . .
N1 C2 C3 C4 -174.9(3) . .
C1 C2 C3 C4 64.0(4) . .
C2 C3 C4 C5 178.7(3) . .
Tl1 O1 C5 O2 -3.8(3) . .
Tl1 O1 C5 O2 114.6(3) 2_645 .
Tl1 O1 C5 C4 176.3(2) . .
Tl1 O1 C5 C4 -65.3(4) 2_645 .
Tl1 O2 C5 O1 3.7(3) . .
Tl2 O2 C5 O1 109.1(3) . .
Tl1 O2 C5 C4 -176.4(2) . .
Tl2 O2 C5 C4 -71.1(4) . .
C3 C4 C5 O1 -176.9(3) . .
C3 C4 C5 O2 3.2(4) . .
O7 C6 C7 N2 171.5(3) . .
O8 C6 C7 N2 -9.3(4) . .
O7 C6 C7 C8 -64.7(4) . .
O8 C6 C7 C8 114.5(3) . .
N2 C7 C8 C9 68.6(4) . .
C6 C7 C8 C9 -54.5(4) . .
C7 C8 C9 C10 172.3(4) . .
Tl2 O5 C10 O6 1.9(6) . .
Tl2 O5 C10 C9 179.9(5) . .
Tl2 O6 C10 O5 -1.8(6) . .
Tl2 O6 C10 O5 111.1(5) 2 .
Tl2 O6 C10 C9 -179.9(4) . .
Tl2 O6 C10 C9 -67.0(5) 2 .
C8 C9 C10 O5 25.3(7) . .
C8 C9 C10 O6 -156.5(4) . .
